data_4316057
loop_
_publ_author_name
'Lei Geng'
'Wen-Dan Cheng'
'Wei-Long Zhang'
'Chen-Sheng Lin'
'Hao Zhang'
'Ye-Yu Li'
'Zhang-Zhen He'

_publ_section_title
;
 BaM(BS3)S (M = Sb, Bi): Two New Thioborate Compounds with One-Dimensional
 Polymeric Chain Structure
;
_journal_name_full 'Inorganic Chemistry'
_journal_page_first 6609
_journal_page_last 6615
_journal_paper_doi 10.1021/ic100535q
_journal_volume 49
_journal_year 2010
_chemical_formula_sum 'B Ba S4 Sb'
_chemical_formula_weight 398.14
_chemical_name_systematic
; 
 ? 
;
_space_group_IT_number 62
_symmetry_cell_setting orthorhombic
_symmetry_space_group_name_Hall '-P 2ac 2n'
_symmetry_space_group_name_H-M 'P n m a'
_atom_sites_solution_hydrogens none
_atom_sites_solution_primary direct
_atom_sites_solution_secondary difmap
_audit_creation_method SHELXL-97
_cell_angle_alpha 90.00
_cell_angle_beta 90.00
_cell_angle_gamma 90.00
_cell_formula_units_Z 4
_cell_length_a 9.6898(15)
_cell_length_b 6.2293(13)
_cell_length_c 11.670(2)
_cell_measurement_reflns_used 908
_cell_measurement_temperature 293(2)
_cell_measurement_theta_max 27.4835
_cell_measurement_theta_min 2.1016
_cell_volume 704.4(2)
_computing_structure_refinement 'SHELXL-97 (Sheldrick, 1997)'
_computing_structure_solution 'SHELXS-97 (Sheldrick, 1990)'
_diffrn_ambient_temperature 293(2)
_diffrn_measured_fraction_theta_full 0.908
_diffrn_measured_fraction_theta_max 0.925
_diffrn_measurement_device_type 'Saturn70 (4x4 bin mode)'
_diffrn_measurement_method CCD_Profile_fitting
_diffrn_radiation_monochromator graphite
_diffrn_radiation_source 'fine-focus sealed tube'
_diffrn_radiation_type MoK\a
_diffrn_radiation_wavelength 0.71073
_diffrn_reflns_av_R_equivalents 0.0329
_diffrn_reflns_av_sigmaI/netI 0.0217
_diffrn_reflns_limit_h_max 12
_diffrn_reflns_limit_h_min -12
_diffrn_reflns_limit_k_max 7
_diffrn_reflns_limit_k_min -7
_diffrn_reflns_limit_l_max 12
_diffrn_reflns_limit_l_min -15
_diffrn_reflns_number 4596
_diffrn_reflns_theta_full 25.00
_diffrn_reflns_theta_max 27.48
_diffrn_reflns_theta_min 2.73
_exptl_absorpt_coefficient_mu 10.452
_exptl_absorpt_correction_T_max 0.4213
_exptl_absorpt_correction_T_min 0.2290
_exptl_absorpt_correction_type multi-scan
_exptl_crystal_colour Colorless
_exptl_crystal_density_diffrn 3.754
_exptl_crystal_density_meas ?
_exptl_crystal_density_method 'not measured'
_exptl_crystal_description Prism
_exptl_crystal_F_000 704
_exptl_crystal_size_max 0.20
_exptl_crystal_size_mid 0.16
_exptl_crystal_size_min 0.10
_refine_diff_density_max 0.737
_refine_diff_density_min -1.055
_refine_diff_density_rms 0.137
_refine_ls_extinction_method none
_refine_ls_goodness_of_fit_ref 1.104
_refine_ls_hydrogen_treatment none
_refine_ls_matrix_type full
_refine_ls_number_parameters 40
_refine_ls_number_reflns 817
_refine_ls_number_restraints 0
_refine_ls_restrained_S_all 1.104
_refine_ls_R_factor_all 0.0182
_refine_ls_R_factor_gt 0.0171
_refine_ls_shift/su_max 0.001
_refine_ls_shift/su_mean 0.000
_refine_ls_structure_factor_coef Fsqd
_refine_ls_weighting_details 'calc w=1/[\s^2^(Fo^2^)+(0.0267P)^2^+0.0000P] where P=(Fo^2^+2Fc^2^)/3'
_refine_ls_weighting_scheme calc
_refine_ls_wR_factor_gt 0.0415
_refine_ls_wR_factor_ref 0.0420
_reflns_number_gt 781
_reflns_number_total 817
_reflns_threshold_expression >2sigma(I)
_cod_data_source_file ic100535q_si_001_1.cif
_cod_data_source_block BaSb(BS3)S
_cod_depositor_comments
;
The following automatic conversions were performed:

'_symmetry_cell_setting' value 'Orthorhombic' changed to
'orthorhombic' according to the built-in table from CIF Core
dictionary named 'cif_core.dic' version 2.4.1 from
2010-06-29.

'_exptl_absorpt_correction_type' value 'Multi-scan'
changed to 'multi-scan' according to the built-in table from CIF Core
dictionary named 'cif_core.dic' version 2.4.1 from 2010-06-29.

Automatic conversion script
Id: cif_fix_values 1646 2011-03-28 12:23:43Z adriana 

The following automatic conversions were performed:

'_exptl_crystal_density_meas' value 'none' was changed to '?' - the
value is perceived as not measured.

Automatic conversion script
Id: cif_fix_values 3008 2015-01-20 13:52:24Z robertas 
;
_cod_database_code 4316057

loop_
_symmetry_equiv_pos_as_xyz
'x, y, z'
'-x+1/2, -y, z+1/2'
'-x, y+1/2, -z'
'x+1/2, -y+1/2, -z+1/2'
'-x, -y, -z'
'x-1/2, y, -z-1/2'
'x, -y-1/2, z'
'-x-1/2, y-1/2, z-1/2'

loop_
_atom_site_label
_atom_site_type_symbol
_atom_site_fract_x
_atom_site_fract_y
_atom_site_fract_z
_atom_site_U_iso_or_equiv
_atom_site_adp_type
_atom_site_occupancy
_atom_site_symmetry_multiplicity
_atom_site_calc_flag
_atom_site_refinement_flags
_atom_site_disorder_assembly
_atom_site_disorder_group
Ba1 Ba 0.48631(2) 0.2500 0.669015(17) 0.01505(10) Uani 1 2 d S . .
Sb1 Sb 0.81099(2) 0.2500 0.459670(18) 0.01387(10) Uani 1 2 d S . .
B1 B 0.1912(3) 0.2500 0.4514(3) 0.0113(7) Uani 1 2 d S . .
S1 S 0.79339(6) -0.00136(9) 0.62923(5) 0.01524(14) Uani 1 1 d . . .
S2 S 0.57313(8) 0.2500 0.40754(7) 0.01502(18) Uani 1 2 d S . .
S3 S 0.17015(9) 0.2500 0.60193(7) 0.01771(19) Uani 1 2 d S . .

loop_
_atom_site_aniso_label
_atom_site_aniso_U_11
_atom_site_aniso_U_22
_atom_site_aniso_U_33
_atom_site_aniso_U_23
_atom_site_aniso_U_13
_atom_site_aniso_U_12
Ba1 0.01078(13) 0.01860(16) 0.01578(14) 0.000 0.00027(6) 0.000
Sb1 0.01067(14) 0.01344(16) 0.01749(15) 0.000 0.00122(8) 0.000
B1 0.0105(17) 0.0077(18) 0.0156(17) 0.000 -0.0029(12) 0.000
S1 0.0193(3) 0.0097(3) 0.0167(3) -0.0013(2) -0.0024(2) 0.0010(2)
S2 0.0128(4) 0.0153(4) 0.0170(4) 0.000 -0.0021(3) 0.000
S3 0.0149(4) 0.0237(5) 0.0145(4) 0.000 0.0015(3) 0.000

loop_
_atom_type_symbol
_atom_type_description
_atom_type_scat_dispersion_real
_atom_type_scat_dispersion_imag
_atom_type_scat_source
B B 0.0013 0.0007 'International Tables Vol C Tables 4.2.6.8 and 6.1.1.4'
S S 0.1246 0.1234 'International Tables Vol C Tables 4.2.6.8 and 6.1.1.4'
Sb Sb -0.5866 1.5461 'International Tables Vol C Tables 4.2.6.8 and 6.1.1.4'
Ba Ba -0.3244 2.2819 'International Tables Vol C Tables 4.2.6.8 and 6.1.1.4'

loop_
_geom_angle_atom_site_label_1
_geom_angle_atom_site_label_2
_geom_angle_atom_site_label_3
_geom_angle
_geom_angle_site_symmetry_1
_geom_angle_site_symmetry_3
_geom_angle_publ_flag
S3 Ba1 S2 91.08(2) . . ?
S3 Ba1 S3 138.016(19) . 6_657 ?
S2 Ba1 S3 130.90(2) . 6_657 ?
S3 Ba1 S2 76.304(15) . 5_656 ?
S2 Ba1 S2 77.574(15) . 5_656 ?
S3 Ba1 S2 108.841(15) 6_657 5_656 ?
S3 Ba1 S2 76.304(15) . 5_666 ?
S2 Ba1 S2 77.574(15) . 5_666 ?
S3 Ba1 S2 108.841(15) 6_657 5_666 ?
S2 Ba1 S2 142.31(3) 5_656 5_666 ?
S3 Ba1 S1 68.755(19) . 6_557 ?
S2 Ba1 S1 144.706(15) . 6_557 ?
S3 Ba1 S1 74.21(2) 6_657 6_557 ?
S2 Ba1 S1 69.809(19) 5_656 6_557 ?
S2 Ba1 S1 121.953(19) 5_666 6_557 ?
S3 Ba1 S1 68.755(19) . 4_456 ?
S2 Ba1 S1 144.706(15) . 4_456 ?
S3 Ba1 S1 74.21(2) 6_657 4_456 ?
S2 Ba1 S1 121.953(19) 5_656 4_456 ?
S2 Ba1 S1 69.809(19) 5_666 4_456 ?
S1 Ba1 S1 55.03(2) 6_557 4_456 ?
S3 Ba1 S1 144.634(16) . 7_565 ?
S2 Ba1 S1 68.600(17) . 7_565 ?
S3 Ba1 S1 68.141(18) 6_657 7_565 ?
S2 Ba1 S1 123.564(18) 5_656 7_565 ?
S2 Ba1 S1 71.319(19) 5_666 7_565 ?
S1 Ba1 S1 142.332(12) 6_557 7_565 ?
S1 Ba1 S1 111.430(18) 4_456 7_565 ?
S3 Ba1 S1 144.634(16) . . ?
S2 Ba1 S1 68.600(17) . . ?
S3 Ba1 S1 68.141(18) 6_657 . ?
S2 Ba1 S1 71.319(19) 5_656 . ?
S2 Ba1 S1 123.564(18) 5_666 . ?
S1 Ba1 S1 111.430(18) 6_557 . ?
S1 Ba1 S1 142.332(12) 4_456 . ?
S1 Ba1 S1 54.94(2) 7_565 . ?
S3 Ba1 Sb1 127.836(19) . . ?
S2 Ba1 Sb1 36.756(15) . . ?
S3 Ba1 Sb1 94.15(2) 6_657 . ?
S2 Ba1 Sb1 88.381(15) 5_656 . ?
S2 Ba1 Sb1 88.381(15) 5_666 . ?
S1 Ba1 Sb1 149.496(11) 6_557 . ?
S1 Ba1 Sb1 149.496(11) 4_456 . ?
S1 Ba1 Sb1 39.078(12) 7_565 . ?
S1 Ba1 Sb1 39.078(12) . . ?
S2 Sb1 S1 97.73(2) . 7_565 ?
S2 Sb1 S1 97.73(2) . . ?
S1 Sb1 S1 76.51(3) 7_565 . ?
S2 Sb1 Ba1 52.61(2) . . ?
S1 Sb1 Ba1 57.784(15) 7_565 . ?
S1 Sb1 Ba1 57.784(15) . . ?
S3 B1 S1 121.55(10) . 5_656 ?
S3 B1 S1 121.55(10) . 3_656 ?
S1 B1 S1 116.8(2) 5_656 3_656 ?
B1 S1 Sb1 96.73(10) 5_656 . ?
B1 S1 Ba1 135.03(10) 5_656 6_657 ?
Sb1 S1 Ba1 102.72(2) . 6_657 ?
B1 S1 Ba1 122.40(11) 5_656 . ?
Sb1 S1 Ba1 83.138(17) . . ?
Ba1 S1 Ba1 100.099(18) 6_657 . ?
Sb1 S2 Ba1 90.63(3) . . ?
Sb1 S2 Ba1 103.797(15) . 5_656 ?
Ba1 S2 Ba1 102.426(15) . 5_656 ?
Sb1 S2 Ba1 103.797(15) . 5_666 ?
Ba1 S2 Ba1 102.426(15) . 5_666 ?
Ba1 S2 Ba1 142.31(3) 5_656 5_666 ?
B1 S3 Ba1 97.72(11) . . ?
B1 S3 Ba1 152.93(11) . 6_557 ?
Ba1 S3 Ba1 109.35(3) . 6_557 ?

loop_
_geom_bond_atom_site_label_1
_geom_bond_atom_site_label_2
_geom_bond_distance
_geom_bond_site_symmetry_2
_geom_bond_publ_flag
Ba1 S3 3.1620(10) . ?
Ba1 S2 3.1651(10) . ?
Ba1 S3 3.2122(9) 6_657 ?
Ba1 S2 3.2910(7) 5_656 ?
Ba1 S2 3.2910(7) 5_666 ?
Ba1 S1 3.3896(7) 6_557 ?
Ba1 S1 3.3896(7) 4_456 ?
Ba1 S1 3.3943(7) 7_565 ?
Ba1 S1 3.3943(7) . ?
Ba1 Sb1 3.9832(5) . ?
Sb1 S2 2.3837(9) . ?
Sb1 S1 2.5290(7) 7_565 ?
Sb1 S1 2.5290(7) . ?
B1 S3 1.769(4) . ?
B1 S1 1.818(2) 5_656 ?
B1 S1 1.818(2) 3_656 ?
S1 B1 1.818(2) 5_656 ?
S1 Ba1 3.3896(7) 6_657 ?
S2 Ba1 3.2910(7) 5_656 ?
S2 Ba1 3.2910(7) 5_666 ?
S3 Ba1 3.2122(9) 6_557 ?
